data_4500819
loop_
_publ_author_name
'Ghosh, Soumyajit'
'Bag, Partha Pratim'
'Reddy, C. Malla'

_publ_section_title
;
 Co-Crystals of Sulfamethazine with Some Carboxylic Acids and Amides:
 Co-Former Assisted Tautomerism in an Active Pharmaceutical Ingredient and
 Hydrogen Bond Competition Study
;
_journal_issue 8
_journal_name_full 'Crystal Growth &amp; Design'
_journal_page_first 3489
_journal_paper_doi 10.1021/cg200334m
_journal_volume 11
_journal_year 2011
_chemical_formula_moiety '2(C12 H14 N4 O2 S), C4 H4 O4, C2 H3 N'
_chemical_formula_sum 'C30 H35 N9 O8 S2'
_chemical_formula_weight 713.79
_chemical_melting_point 472
_chemical_name_systematic
; 
 ? 
;
_space_group_IT_number 60
_symmetry_cell_setting orthorhombic
_symmetry_space_group_name_Hall '-P 2n 2ab'
_symmetry_space_group_name_H-M 'P b c n'
_atom_sites_solution_hydrogens geom
_atom_sites_solution_primary direct
_atom_sites_solution_secondary difmap
_audit_creation_method SHELXL-97
_cell_angle_alpha 90.00
_cell_angle_beta 90.00
_cell_angle_gamma 90.00
_cell_formula_units_Z 4
_cell_length_a 11.4148(7)
_cell_length_b 20.1672(12)
_cell_length_c 14.8653(9)
_cell_measurement_reflns_used 9685
_cell_measurement_temperature 100(2)
_cell_measurement_theta_max 32.03
_cell_measurement_theta_min 2.47
_cell_volume 3422.1(4)
_computing_cell_refinement 'Bruker SMART'
_computing_data_collection 'Bruker SMART'
_computing_data_reduction 'Bruker SAINT'
_computing_molecular_graphics 'Bruker SHELXTL'
_computing_publication_material 'Bruker SHELXTL'
_computing_structure_refinement 'SHELXL-97 (Sheldrick, 1997)'
_computing_structure_solution 'SHELXS-97 (Sheldrick, 1990)'
_diffrn_ambient_temperature 100(2)
_diffrn_measured_fraction_theta_full 0.998
_diffrn_measured_fraction_theta_max 0.998
_diffrn_radiation_monochromator graphite
_diffrn_radiation_source 'fine-focus sealed tube'
_diffrn_radiation_type MoK\a
_diffrn_radiation_wavelength 0.71073
_diffrn_reflns_av_R_equivalents 0.0318
_diffrn_reflns_av_sigmaI/netI 0.0246
_diffrn_reflns_limit_h_max 14
_diffrn_reflns_limit_h_min -13
_diffrn_reflns_limit_k_max 18
_diffrn_reflns_limit_k_min -25
_diffrn_reflns_limit_l_max 18
_diffrn_reflns_limit_l_min -18
_diffrn_reflns_number 15901
_diffrn_reflns_theta_full 27.00
_diffrn_reflns_theta_max 27.00
_diffrn_reflns_theta_min 2.05
_exptl_absorpt_coefficient_mu 0.218
_exptl_absorpt_correction_T_max 0.962
_exptl_absorpt_correction_T_min 0.939
_exptl_absorpt_correction_type multi-scan
_exptl_absorpt_process_details 'multi-scan absorption correction'
_exptl_crystal_colour 'pale yellow'
_exptl_crystal_density_diffrn 1.385
_exptl_crystal_density_method 'not measured'
_exptl_crystal_description block
_exptl_crystal_F_000 1496
_exptl_crystal_size_max 0.58
_exptl_crystal_size_mid 0.24
_exptl_crystal_size_min 0.18
_refine_diff_density_max 0.468
_refine_diff_density_min -0.403
_refine_diff_density_rms 0.053
_refine_ls_extinction_method none
_refine_ls_goodness_of_fit_ref 0.812
_refine_ls_hydrogen_treatment mixed
_refine_ls_matrix_type full
_refine_ls_number_parameters 253
_refine_ls_number_reflns 3730
_refine_ls_number_restraints 0
_refine_ls_restrained_S_all 0.812
_refine_ls_R_factor_all 0.0402
_refine_ls_R_factor_gt 0.0349
_refine_ls_shift/su_max 0.001
_refine_ls_shift/su_mean 0.000
_refine_ls_structure_factor_coef Fsqd
_refine_ls_weighting_details 'calc w=1/[\s^2^(Fo^2^)+(0.0809P)^2^+3.3723P] where P=(Fo^2^+2Fc^2^)/3'
_refine_ls_weighting_scheme calc
_refine_ls_wR_factor_gt 0.0994
_refine_ls_wR_factor_ref 0.1091
_reflns_number_gt 3286
_reflns_number_total 3730
_reflns_threshold_expression >2sigma(I)
_cod_data_source_file cg200334m_si_002.cif
_cod_data_source_block cmr_sg_61a
_cod_depositor_comments
;
The following automatic conversions were performed:

'_symmetry_cell_setting' value 'Orthorhombic' changed to
'orthorhombic' according to
/home/saulius/struct/CIF-dictionaries/cif_core.dic dictionary named
'cif_core.dic' version 2.4.1 from 2010-06-29.

Automatic conversion script
Id: cif_fix_values 1715 2011-07-08 13:25:40Z adriana 
;
_cod_original_sg_symbol_H-M 'Pbcn '
_cod_database_code 4500819

loop_
_symmetry_equiv_pos_as_xyz
'x, y, z'
'x+1/2, -y+1/2, -z'
'-x, y, -z+1/2'
'-x+1/2, -y+1/2, z+1/2'
'-x, -y, -z'
'-x-1/2, y-1/2, z'
'x, -y, z-1/2'
'x-1/2, y-1/2, -z-1/2'

loop_
_atom_site_label
_atom_site_type_symbol
_atom_site_fract_x
_atom_site_fract_y
_atom_site_fract_z
_atom_site_U_iso_or_equiv
_atom_site_adp_type
_atom_site_occupancy
_atom_site_symmetry_multiplicity
_atom_site_calc_flag
_atom_site_refinement_flags
S1 S 0.23295(3) 0.130473(17) 0.32020(2) 0.01801(12) Uani 1 1 d .
N3 N 0.28826(11) 0.05667(6) 0.30378(8) 0.0182(3) Uani 1 1 d .
O2 O 0.10898(10) 0.12469(5) 0.33370(7) 0.0252(2) Uani 1 1 d .
O3 O 0.27475(10) 0.16666(5) 0.24339(7) 0.0254(3) Uani 1 1 d .
O4 O 0.42576(10) 1.03954(5) 0.15064(7) 0.0268(3) Uani 1 1 d .
N1 N 0.30823(11) -0.05543(6) 0.32048(8) 0.0183(3) Uani 1 1 d .
N2 N 0.21120(10) 0.00877(6) 0.43339(8) 0.0201(3) Uani 1 1 d .
O5 O 0.39843(10) 0.92964(5) 0.15434(7) 0.0256(2) Uani 1 1 d .
C15 C 0.47925(12) 0.97487(7) 0.02341(9) 0.0201(3) Uani 1 1 d .
C1 C 0.33745(18) -0.17394(8) 0.33056(13) 0.0353(4) Uani 1 1 d .
H1A H 0.3045 -0.1803 0.2718 0.053 Uiso 1 1 calc R
H1B H 0.3159 -0.2104 0.3687 0.053 Uiso 1 1 calc R
H1C H 0.4212 -0.1717 0.3261 0.053 Uiso 1 1 calc R
C2 C 0.29193(14) -0.11082(7) 0.36975(11) 0.0240(3) Uani 1 1 d .
C3 C 0.26715(11) 0.00129(7) 0.35585(9) 0.0166(3) Uani 1 1 d .
C4 C 0.29461(13) 0.16490(6) 0.41636(9) 0.0176(3) Uani 1 1 d .
C5 C 0.22720(12) 0.17161(7) 0.49384(9) 0.0185(3) Uani 1 1 d .
H5 H 0.1539 0.1516 0.4973 0.022 Uiso 1 1 calc R
C6 C 0.26923(12) 0.20790(7) 0.56548(9) 0.0193(3) Uani 1 1 d .
H6 H 0.2235 0.2129 0.6168 0.023 Uiso 1 1 calc R
C7 C 0.38043(13) 0.23743(7) 0.56167(9) 0.0193(3) Uani 1 1 d .
N4 N 0.41985(12) 0.27465(7) 0.63189(9) 0.0254(3) Uani 1 1 d .
C9 C 0.23601(14) -0.10769(8) 0.45198(12) 0.0281(3) Uani 1 1 d .
H9 H 0.2258 -0.1457 0.4866 0.034 Uiso 1 1 calc R
C10 C 0.19539(13) -0.04679(8) 0.48179(10) 0.0243(3) Uani 1 1 d .
C11 C 0.40667(13) 0.19216(7) 0.41206(10) 0.0219(3) Uani 1 1 d .
H11 H 0.4522 0.1867 0.3607 0.026 Uiso 1 1 calc R
C12 C 0.44936(13) 0.22724(7) 0.48453(10) 0.0233(3) Uani 1 1 d .
H12 H 0.5249 0.2444 0.4824 0.028 Uiso 1 1 calc R
C13 C 0.13202(16) -0.03946(10) 0.56930(11) 0.0351(4) Uani 1 1 d .
H13A H 0.1454 0.0042 0.5930 0.053 Uiso 1 1 calc R
H13B H 0.1604 -0.0719 0.6112 0.053 Uiso 1 1 calc R
H13C H 0.0496 -0.0459 0.5599 0.053 Uiso 1 1 calc R
C14 C 0.43189(12) 0.98497(7) 0.11575(9) 0.0194(3) Uani 1 1 d .
H15 H 0.4784(16) 0.9308(10) 0.0027(12) 0.027(5) Uiso 1 1 d .
H4A H 0.3682(19) 0.2881(10) 0.6739(14) 0.035(5) Uiso 1 1 d .
H4B H 0.4822(18) 0.2980(10) 0.6274(12) 0.026(5) Uiso 1 1 d .
C18 C 0.0000 0.0456(3) 0.7500 0.1075(19) Uani 1 2 d S
C17 C 0.0171(4) 0.1052(4) 0.7137(3) 0.086(2) Uani 0.50 1 d P
N5 N 0.0406(5) 0.1498(4) 0.6721(5) 0.128(3) Uani 0.50 1 d P
H3 H 0.3362(16) 0.0532(9) 0.2577(14) 0.026(5) Uiso 1 1 d .
H5A H 0.3680(19) 0.9391(11) 0.2100(15) 0.040(6) Uiso 1 1 d .

loop_
_atom_site_aniso_label
_atom_site_aniso_U_11
_atom_site_aniso_U_22
_atom_site_aniso_U_33
_atom_site_aniso_U_23
_atom_site_aniso_U_13
_atom_site_aniso_U_12
S1 0.0232(2) 0.01437(19) 0.01650(19) -0.00128(12) -0.00336(12) 0.00504(12)
N3 0.0239(6) 0.0131(6) 0.0175(6) -0.0005(4) 0.0029(5) 0.0030(5)
O2 0.0214(5) 0.0276(6) 0.0268(5) -0.0070(4) -0.0071(4) 0.0074(4)
O3 0.0407(6) 0.0175(5) 0.0181(5) 0.0031(4) -0.0035(4) 0.0052(4)
O4 0.0370(6) 0.0203(5) 0.0231(5) -0.0050(4) 0.0086(5) -0.0014(5)
N1 0.0194(6) 0.0136(6) 0.0219(6) -0.0002(4) -0.0024(4) -0.0006(4)
N2 0.0174(6) 0.0244(6) 0.0186(6) 0.0005(5) -0.0004(4) -0.0012(5)
O5 0.0337(6) 0.0194(5) 0.0236(5) -0.0046(4) 0.0054(5) -0.0017(4)
C15 0.0177(7) 0.0225(7) 0.0202(6) -0.0071(5) -0.0023(5) 0.0029(5)
C1 0.0485(11) 0.0142(7) 0.0433(10) 0.0022(6) -0.0024(8) 0.0009(7)
C2 0.0235(7) 0.0170(7) 0.0316(8) 0.0029(6) -0.0051(6) -0.0038(6)
C3 0.0153(6) 0.0169(6) 0.0177(6) 0.0001(5) -0.0043(5) -0.0008(5)
C4 0.0226(7) 0.0136(6) 0.0165(6) -0.0018(5) -0.0026(5) 0.0030(5)
C5 0.0190(7) 0.0166(6) 0.0198(6) 0.0007(5) -0.0019(5) 0.0018(5)
C6 0.0217(7) 0.0192(7) 0.0171(6) -0.0008(5) 0.0007(5) 0.0039(5)
C7 0.0221(7) 0.0141(6) 0.0217(7) -0.0011(5) -0.0028(5) 0.0024(5)
N4 0.0243(7) 0.0252(6) 0.0269(7) -0.0099(5) 0.0000(5) -0.0034(5)
C9 0.0285(8) 0.0238(7) 0.0320(8) 0.0103(7) -0.0022(6) -0.0068(6)
C10 0.0193(7) 0.0307(8) 0.0230(7) 0.0064(6) -0.0029(6) -0.0057(6)
C11 0.0232(7) 0.0207(7) 0.0219(7) -0.0030(5) 0.0039(6) 0.0010(5)
C12 0.0204(7) 0.0224(7) 0.0272(7) -0.0032(6) 0.0016(6) -0.0024(6)
C13 0.0313(9) 0.0476(10) 0.0262(8) 0.0085(7) 0.0053(7) -0.0053(8)
C14 0.0165(6) 0.0210(7) 0.0206(6) -0.0033(5) -0.0026(5) 0.0016(5)
C18 0.089(4) 0.128(5) 0.106(4) 0.000 -0.050(3) 0.000
C17 0.024(2) 0.176(7) 0.057(3) 0.058(4) -0.0031(19) -0.024(3)
N5 0.058(3) 0.163(6) 0.164(7) 0.104(6) 0.014(4) 0.001(4)

loop_
_atom_type_symbol
_atom_type_description
_atom_type_scat_dispersion_real
_atom_type_scat_dispersion_imag
_atom_type_scat_source
C C 0.0033 0.0016 'International Tables Vol C Tables 4.2.6.8 and 6.1.1.4'
H H 0.0000 0.0000 'International Tables Vol C Tables 4.2.6.8 and 6.1.1.4'
N N 0.0061 0.0033 'International Tables Vol C Tables 4.2.6.8 and 6.1.1.4'
O O 0.0106 0.0060 'International Tables Vol C Tables 4.2.6.8 and 6.1.1.4'
S S 0.1246 0.1234 'International Tables Vol C Tables 4.2.6.8 and 6.1.1.4'

loop_
_geom_angle_atom_site_label_1
_geom_angle_atom_site_label_2
_geom_angle_atom_site_label_3
_geom_angle
_geom_angle_site_symmetry_1
_geom_angle_site_symmetry_3
O2 S1 O3 118.70(7) . .
O2 S1 N3 109.14(7) . .
O3 S1 N3 102.45(6) . .
O2 S1 C4 108.48(7) . .
O3 S1 C4 108.44(7) . .
N3 S1 C4 109.27(6) . .
C3 N3 S1 125.85(10) . .
C3 N3 H3 118.8(12) . .
S1 N3 H3 115.4(12) . .
C3 N1 C2 116.39(13) . .
C3 N2 C10 115.79(13) . .
C14 O5 H5A 109.1(13) . .
C15 C15 C14 120.80(16) 5_675 .
C15 C15 H15 123.9(11) 5_675 .
C14 C15 H15 115.3(11) . .
C2 C1 H1A 109.5 . .
C2 C1 H1B 109.5 . .
H1A C1 H1B 109.5 . .
C2 C1 H1C 109.5 . .
H1A C1 H1C 109.5 . .
H1B C1 H1C 109.5 . .
N1 C2 C9 120.45(14) . .
N1 C2 C1 116.50(14) . .
C9 C2 C1 123.04(15) . .
N2 C3 N1 127.23(13) . .
N2 C3 N3 118.65(13) . .
N1 C3 N3 114.12(12) . .
C5 C4 C11 120.47(13) . .
C5 C4 S1 119.71(11) . .
C11 C4 S1 119.44(11) . .
C6 C5 C4 119.91(13) . .
C6 C5 H5 120.0 . .
C4 C5 H5 120.0 . .
C5 C6 C7 120.59(13) . .
C5 C6 H6 119.7 . .
C7 C6 H6 119.7 . .
N4 C7 C6 120.11(13) . .
N4 C7 C12 121.39(14) . .
C6 C7 C12 118.50(13) . .
C7 N4 H4A 118.8(13) . .
C7 N4 H4B 121.2(13) . .
H4A N4 H4B 115.6(18) . .
C2 C9 C10 118.58(14) . .
C2 C9 H9 120.7 . .
C10 C9 H9 120.7 . .
N2 C10 C9 121.53(14) . .
N2 C10 C13 116.62(14) . .
C9 C10 C13 121.85(15) . .
C12 C11 C4 119.42(13) . .
C12 C11 H11 120.3 . .
C4 C11 H11 120.3 . .
C11 C12 C7 120.99(14) . .
C11 C12 H12 119.5 . .
C7 C12 H12 119.5 . .
C10 C13 H13A 109.5 . .
C10 C13 H13B 109.5 . .
H13A C13 H13B 109.5 . .
C10 C13 H13C 109.5 . .
H13A C13 H13C 109.5 . .
H13B C13 H13C 109.5 . .
O4 C14 O5 124.43(13) . .
O4 C14 C15 122.46(13) . .
O5 C14 C15 113.11(12) . .
C17 C18 C17 51.1(6) . 3_556
N5 C17 C17 126.7(6) . 3_556
N5 C17 C18 168.6(8) . .
C17 C17 C18 64.5(3) 3_556 .

loop_
_geom_bond_atom_site_label_1
_geom_bond_atom_site_label_2
_geom_bond_distance
_geom_bond_site_symmetry_2
S1 O2 1.4341(12) .
S1 O3 1.4367(11) .
S1 N3 1.6352(12) .
S1 C4 1.7380(14) .
N3 C3 1.3800(18) .
N3 H3 0.88(2) .
O4 C14 1.2186(17) .
N1 C3 1.3434(18) .
N1 C2 1.3487(19) .
N2 C3 1.3264(18) .
N2 C10 1.3438(19) .
O5 C14 1.3116(18) .
O5 H5A 0.92(2) .
C15 C15 1.318(3) 5_675
C15 C14 1.4893(19) .
C15 H15 0.940(19) .
C1 C2 1.493(2) .
C1 H1A 0.9600 .
C1 H1B 0.9600 .
C1 H1C 0.9600 .
C2 C9 1.380(2) .
C4 C5 1.3917(19) .
C4 C11 1.394(2) .
C5 C6 1.379(2) .
C5 H5 0.9300 .
C6 C7 1.403(2) .
C6 H6 0.9300 .
C7 N4 1.3622(18) .
C7 C12 1.406(2) .
N4 H4A 0.90(2) .
N4 H4B 0.86(2) .
C9 C10 1.386(2) .
C9 H9 0.9300 .
C10 C13 1.496(2) .
C11 C12 1.378(2) .
C11 H11 0.9300 .
C12 H12 0.9300 .
C13 H13A 0.9600 .
C13 H13B 0.9600 .
C13 H13C 0.9600 .
C18 C17 1.330(8) .
C18 C17 1.330(8) 3_556
C17 N5 1.125(8) .
C17 C17 1.147(10) 3_556
